data_2222140
loop_
_publ_author_name
'Cui, Yue'
'Gao, Qian'
'Zhang, Chao-Yan'
'Xie, Ya-Bo'

_publ_section_title
;
 Bis(5,6-dicarboxybenzimidazolium) sulfate monohydrate
;
_journal_coeditor_code SI2172
_journal_issue 6
_journal_name_full 'Acta Crystallographica Section E'
_journal_page_first o1335
_journal_paper_doi 10.1107/S1600536809018182
_journal_volume 65
_journal_year 2009
_chemical_formula_iupac '2C9 H7 N2 O4 +, S1 O4 2-, H2 O'
_chemical_formula_moiety '2(C9 H7 N2 O4 +), O4 S 2-, H2 O'
_chemical_formula_sum 'C18 H16 N4 O13 S'
_chemical_formula_weight 528.41
_chemical_name_systematic
;
Bis(5,6-dicarboxybenzimidazolium) sulfate monohydrate
;
_space_group_IT_number 60
_symmetry_cell_setting orthorhombic
_symmetry_space_group_name_Hall '-P 2n 2ab'
_symmetry_space_group_name_H-M 'P b c n'
_atom_sites_solution_hydrogens geom
_atom_sites_solution_primary direct
_atom_sites_solution_secondary difmap
_cell_angle_alpha 90.00
_cell_angle_beta 90.00
_cell_angle_gamma 90.00
_cell_formula_units_Z 4
_cell_length_a 14.691(3)
_cell_length_b 7.7968(17)
_cell_length_c 17.983(4)
_cell_measurement_reflns_used 2413
_cell_measurement_temperature 296(2)
_cell_measurement_theta_max 25.00
_cell_measurement_theta_min 2.27
_cell_volume 2059.8(8)
_computing_cell_refinement 'SAINT (Bruker, 1998)'
_computing_data_collection 'SMART (Bruker, 1998)'
_computing_data_reduction 'SAINT (Bruker, 1998)'
_computing_molecular_graphics 'SHELXTL (Sheldrick, 2008)'
_computing_publication_material 'SHELXTL (Sheldrick, 2008)'
_computing_structure_refinement 'SHELXL97 (Sheldrick, 2008)'
_computing_structure_solution 'SHELXS97 (Sheldrick, 2008)'
_diffrn_ambient_temperature 296(2)
_diffrn_measured_fraction_theta_full 0.988
_diffrn_measured_fraction_theta_max 0.988
_diffrn_measurement_device_type 'Bruker SMART CCD area-detector'
_diffrn_measurement_method '\f and \w'
_diffrn_radiation_monochromator graphite
_diffrn_radiation_source 'fine-focus sealed tube'
_diffrn_radiation_type MoK\a
_diffrn_radiation_wavelength 0.71073
_diffrn_reflns_av_R_equivalents 0.0603
_diffrn_reflns_av_sigmaI/netI 0.0406
_diffrn_reflns_limit_h_max 16
_diffrn_reflns_limit_h_min -17
_diffrn_reflns_limit_k_max 9
_diffrn_reflns_limit_k_min -9
_diffrn_reflns_limit_l_max 17
_diffrn_reflns_limit_l_min -21
_diffrn_reflns_number 11525
_diffrn_reflns_theta_full 27.80
_diffrn_reflns_theta_max 27.80
_diffrn_reflns_theta_min 2.27
_diffrn_standards_decay_% 0
_diffrn_standards_number 0
_exptl_absorpt_coefficient_mu 0.243
_exptl_absorpt_correction_T_max 0.976
_exptl_absorpt_correction_T_min 0.971
_exptl_absorpt_correction_type multi-scan
_exptl_absorpt_process_details '(SADABS; Bruker, 1998)'
_exptl_crystal_colour Colorless
_exptl_crystal_density_diffrn 1.704
_exptl_crystal_density_method 'not measured'
_exptl_crystal_description Block
_exptl_crystal_F_000 1088
_exptl_crystal_size_max 0.12
_exptl_crystal_size_mid 0.11
_exptl_crystal_size_min 0.10
_refine_diff_density_max 0.461
_refine_diff_density_min -0.397
_refine_ls_extinction_method none
_refine_ls_goodness_of_fit_ref 1.004
_refine_ls_hydrogen_treatment mixed
_refine_ls_matrix_type full
_refine_ls_number_parameters 168
_refine_ls_number_reflns 2413
_refine_ls_number_restraints 0
_refine_ls_restrained_S_all 1.004
_refine_ls_R_factor_all 0.0583
_refine_ls_R_factor_gt 0.0483
_refine_ls_shift/su_max 0.000
_refine_ls_shift/su_mean 0.000
_refine_ls_structure_factor_coef Fsqd
_refine_ls_weighting_details 'w=1/[\s^2^(Fo^2^)+(0.0847P)^2^+0.8915P] where P=(Fo^2^+2Fc^2^)/3'
_refine_ls_weighting_scheme calc
_refine_ls_wR_factor_gt 0.1268
_refine_ls_wR_factor_ref 0.1377
_reflns_number_gt 1994
_reflns_number_total 2413
_reflns_threshold_expression I>2\s(I)
_cod_data_source_file si2172.cif
_cod_data_source_block I
_cod_depositor_comments
;
The following automatic conversions were performed:
'_symmetry_cell_setting' value 'Orthorhombic' changed to 'orthorhombic'
according to '/home/saulius/struct/CIF-dictionaries/cif_core.dic'
dictionary named 'cif_core.dic' version 2.4.1 from
2010-06-29.

'_exptl_absorpt_correction_type' value 'Multi-scan' changed
to 'multi-scan' according to
'/home/saulius/struct/CIF-dictionaries/cif_core.dic' dictionary named
'cif_core.dic' version 2.4.1 from 2010-06-29.

Automatic conversion script
Id: cif_fix_enum 1527 2010-12-29 10:47:43Z saulius 

The following automatic conversions were performed:

'_symmetry_cell_setting' value 'Orthorhombic' changed to
'orthorhombic' according to
/home/saulius/struct/CIF-dictionaries/cif_core.dic dictionary named
'cif_core.dic' version 2.4.1 from
2010-06-29.

'_exptl_absorpt_correction_type' value 'Multi-scan'
changed to 'multi-scan' according to
/home/saulius/struct/CIF-dictionaries/cif_core.dic dictionary named
'cif_core.dic' version 2.4.1 from 2010-06-29.

Automatic conversion script
Id: cif_fix_values 1715 2011-07-08 13:25:40Z adriana 
;
_cod_database_code 2222140
_cod_database_fobs_code 2222140

loop_
_symmetry_equiv_pos_as_xyz
'x, y, z'
'-x+1/2, -y+1/2, z+1/2'
'x+1/2, -y+1/2, -z'
'-x, y, -z+1/2'
'-x, -y, -z'
'x-1/2, y-1/2, -z-1/2'
'-x-1/2, y-1/2, z'
'x, -y, z-1/2'

loop_
_atom_site_type_symbol
_atom_site_label
_atom_site_fract_x
_atom_site_fract_y
_atom_site_fract_z
_atom_site_U_iso_or_equiv
_atom_site_adp_type
_atom_site_calc_flag
_atom_site_refinement_flags
_atom_site_occupancy
_atom_site_disorder_assembly
_atom_site_disorder_group
O O1 0.35417(10) 0.1890(2) 0.09502(8) 0.0418(4) Uani d . 1 . .
H H28 0.3685 0.1903 0.1408 0.050 Uiso d R 1 . .
O O2 0.22201(11) 0.2483(3) 0.15019(8) 0.0553(5) Uani d . 1 . .
O O3 0.00994(12) 0.3035(2) 0.08983(10) 0.0586(5) Uani d . 1 . .
O O4 0.08286(11) 0.05673(19) 0.07644(9) 0.0474(4) Uani d . 1 . .
H H21 0.0465 0.0172 0.1089 0.057 Uiso d R 1 . .
N N1 0.29633(11) 0.4817(2) -0.16017(8) 0.0344(4) Uani d . 1 . .
H H25 0.3535 0.4982 -0.1718 0.041 Uiso d R 1 . .
N N2 0.15053(11) 0.5073(2) -0.17520(9) 0.0358(4) Uani d . 1 . .
H H22 0.0969 0.5355 -0.1962 0.043 Uiso d R 1 . .
C C1 0.26786(14) 0.2354(2) 0.09487(10) 0.0339(4) Uani d . 1 . .
C C2 0.23266(12) 0.2806(2) 0.01950(9) 0.0280(4) Uani d . 1 . .
C C3 0.29283(11) 0.3365(2) -0.03408(10) 0.0293(4) Uani d . 1 . .
H H3A 0.3554 0.3271 -0.0276 0.035 Uiso calc R 1 . .
C C4 0.25595(12) 0.4077(2) -0.09819(9) 0.0282(4) Uani d . 1 . .
C C5 0.23151(14) 0.5390(3) -0.20452(11) 0.0381(4) Uani d . 1 . .
H H5A 0.2413 0.5936 -0.2498 0.046 Uiso calc R 1 . .
C C6 0.16218(12) 0.4236(2) -0.10814(10) 0.0295(4) Uani d . 1 . .
C C7 0.10081(12) 0.3636(2) -0.05544(10) 0.0316(4) Uani d . 1 . .
H H7A 0.0383 0.3721 -0.0626 0.038 Uiso calc R 1 . .
C C8 0.13689(12) 0.2909(2) 0.00784(10) 0.0301(4) Uani d . 1 . .
C C9 0.07088(12) 0.2201(3) 0.06351(11) 0.0345(4) Uani d . 1 . .
S S1 0.0000 -0.14201(8) 0.2500 0.0295(2) Uani d S 1 . .
O O9 0.07896(13) -0.2429(2) 0.22937(9) 0.0630(6) Uani d . 1 . .
O O11 -0.02520(10) -0.0310(2) 0.18688(9) 0.0533(5) Uani d . 1 . .
O O1W 0.0000 0.3439(3) 0.2500 0.0540(6) Uani d S 1 . .
H H1WA -0.024(5) 0.266(8) 0.286(3) 0.20(3) Uiso d . 1 . .

loop_
_atom_site_aniso_label
_atom_site_aniso_U_11
_atom_site_aniso_U_22
_atom_site_aniso_U_33
_atom_site_aniso_U_12
_atom_site_aniso_U_13
_atom_site_aniso_U_23
O1 0.0398(8) 0.0540(9) 0.0318(7) 0.0075(6) -0.0091(6) 0.0022(6)
O2 0.0509(9) 0.0893(13) 0.0258(7) 0.0019(9) 0.0010(6) -0.0032(7)
O3 0.0511(10) 0.0602(10) 0.0645(11) 0.0225(8) 0.0302(8) 0.0198(9)
O4 0.0501(9) 0.0412(8) 0.0510(9) 0.0022(7) 0.0229(7) 0.0079(7)
N1 0.0301(8) 0.0445(9) 0.0285(8) -0.0057(7) 0.0029(6) 0.0030(6)
N2 0.0331(8) 0.0436(9) 0.0306(8) -0.0038(7) -0.0061(6) 0.0050(7)
C1 0.0392(10) 0.0365(10) 0.0260(9) -0.0010(8) -0.0034(7) -0.0017(7)
C2 0.0283(8) 0.0305(9) 0.0253(8) 0.0027(7) -0.0014(6) -0.0028(6)
C3 0.0239(8) 0.0355(10) 0.0284(8) -0.0007(7) -0.0010(6) -0.0025(7)
C4 0.0264(8) 0.0330(9) 0.0252(8) -0.0035(7) 0.0010(6) -0.0035(7)
C5 0.0404(10) 0.0445(11) 0.0295(9) -0.0061(9) -0.0012(8) 0.0035(8)
C6 0.0281(8) 0.0328(9) 0.0275(8) -0.0020(7) -0.0039(6) -0.0003(7)
C7 0.0222(8) 0.0381(10) 0.0345(9) -0.0011(7) 0.0002(7) 0.0012(7)
C8 0.0292(8) 0.0321(9) 0.0291(9) 0.0009(7) 0.0040(7) -0.0014(7)
C9 0.0287(9) 0.0426(11) 0.0323(9) 0.0032(7) 0.0055(7) 0.0038(8)
S1 0.0309(3) 0.0334(4) 0.0243(3) 0.000 0.0043(2) 0.000
O9 0.0814(13) 0.0702(12) 0.0374(8) 0.0449(10) 0.0205(8) 0.0090(8)
O11 0.0300(7) 0.0781(11) 0.0517(9) 0.0056(8) 0.0054(6) 0.0308(8)
O1W 0.0597(16) 0.0487(14) 0.0538(15) 0.000 -0.0195(11) 0.000

loop_
_atom_type_symbol
_atom_type_description
_atom_type_scat_dispersion_real
_atom_type_scat_dispersion_imag
_atom_type_scat_source
C C 0.0033 0.0016 'International Tables Vol C Tables 4.2.6.8 and 6.1.1.4'
H H 0.0000 0.0000 'International Tables Vol C Tables 4.2.6.8 and 6.1.1.4'
N N 0.0061 0.0033 'International Tables Vol C Tables 4.2.6.8 and 6.1.1.4'
O O 0.0106 0.0060 'International Tables Vol C Tables 4.2.6.8 and 6.1.1.4'
S S 0.1246 0.1234 'International Tables Vol C Tables 4.2.6.8 and 6.1.1.4'

loop_
_geom_angle_atom_site_label_1
_geom_angle_atom_site_label_2
_geom_angle_atom_site_label_3
_geom_angle_site_symmetry_1
_geom_angle_site_symmetry_3
_geom_angle
_geom_angle_publ_flag
C1 O1 H28 . . 103.7 ?
C9 O4 H21 . . 113.0 ?
C5 N1 C4 . . 108.51(16) ?
C5 N1 H25 . . 119.9 ?
C4 N1 H25 . . 131.5 ?
C5 N2 C6 . . 108.92(16) ?
C5 N2 H22 . . 124.9 ?
C6 N2 H22 . . 126.1 ?
O2 C1 O1 . . 123.95(17) ?
O2 C1 C2 . . 122.41(18) ?
O1 C1 C2 . . 113.55(16) ?
C3 C2 C8 . . 120.82(16) ?
C3 C2 C1 . . 119.15(16) ?
C8 C2 C1 . . 119.28(16) ?
C2 C3 C4 . . 117.14(16) ?
C2 C3 H3A . . 121.4 ?
C4 C3 H3A . . 121.4 ?
N1 C4 C3 . . 131.72(17) ?
N1 C4 C6 . . 106.39(15) ?
C3 C4 C6 . . 121.81(16) ?
N1 C5 N2 . . 110.14(17) ?
N1 C5 H5A . . 124.9 ?
N2 C5 H5A . . 124.9 ?
N2 C6 C7 . . 132.38(17) ?
N2 C6 C4 . . 106.03(15) ?
C7 C6 C4 . . 121.58(17) ?
C8 C7 C6 . . 116.90(17) ?
C8 C7 H7A . . 121.6 ?
C6 C7 H7A . . 121.6 ?
C7 C8 C2 . . 121.67(16) ?
C7 C8 C9 . . 117.03(16) ?
C2 C8 C9 . . 121.30(16) ?
O3 C9 O4 . . 123.86(18) ?
O3 C9 C8 . . 122.97(18) ?
O4 C9 C8 . . 113.02(16) ?
O9 S1 O9 4 . 114.29(17) ?
O9 S1 O11 4 4 108.80(9) ?
O9 S1 O11 . 4 108.33(10) ?
O9 S1 O11 4 . 108.33(10) ?
O9 S1 O11 . . 108.80(9) ?
O11 S1 O11 4 . 108.15(16) ?

loop_
_geom_bond_atom_site_label_1
_geom_bond_atom_site_label_2
_geom_bond_site_symmetry_2
_geom_bond_distance
_geom_bond_publ_flag
O1 C1 . 1.319(2) ?
O1 H28 . 0.8499 ?
O2 C1 . 1.205(2) ?
O3 C9 . 1.204(2) ?
O4 C9 . 1.306(3) ?
O4 H21 . 0.8496 ?
N1 C5 . 1.320(3) ?
N1 C4 . 1.388(2) ?
N1 H25 . 0.8747 ?
N2 C5 . 1.325(3) ?
N2 C6 . 1.382(2) ?
N2 H22 . 0.9011 ?
C1 C2 . 1.493(2) ?
C2 C3 . 1.379(2) ?
C2 C8 . 1.425(2) ?
C3 C4 . 1.389(3) ?
C3 H3A . 0.9300 ?
C4 C6 . 1.395(3) ?
C5 H5A . 0.9300 ?
C6 C7 . 1.389(3) ?
C7 C8 . 1.377(3) ?
C7 H7A . 0.9300 ?
C8 C9 . 1.499(2) ?
S1 O9 4 1.4498(16) ?
S1 O9 . 1.4498(16) ?
S1 O11 4 1.4745(15) ?
S1 O11 . 1.4745(15) ?
O1W H1WA . 0.95(6) ?

loop_
_geom_hbond_atom_site_label_D
_geom_hbond_atom_site_label_H
_geom_hbond_atom_site_label_A
_geom_hbond_site_symmetry_A
_geom_hbond_distance_DH
_geom_hbond_distance_HA
_geom_hbond_distance_DA
_geom_hbond_angle_DHA
O1W H1WA O3 4 0.96(6) 2.26(5) 2.9012(11) 123.6
O1W H1WA O11 4 0.96(6) 2.47(6) 3.1575(16) 128.4
O4 H21 O11 . 0.85 1.79 2.6330(11) 169.4
N2 H22 O1W 5_565 0.90 1.96 2.8365(10) 163.4
N1 H25 O11 3 0.88 1.82 2.6931(12) 174.7
O1 H28 O9 7_665 0.85 1.84 2.6616(11) 160.6
C5 H5A O2 8_565 0.93 2.20 3.098(3) 162.4
